data_7051862
loop_
_publ_author_name
'Quillian, Brandon'
'Wang, Yuzhong'
'Wei, Pingrong'
'Robinson, Gregory H.'

_publ_section_title
;
 Organometallic compounds containing new Hf--Ga and Hf--In bonds:
 Cp2Hf(ER)2 (Cp = C5H5; E = Ga, In; R = --C6H3-2,6-(2,4,6-i-Pr3C6H2)2)
;
_journal_issue 5
_journal_name_full 'New Journal of Chemistry'
_journal_page_first 774
_journal_paper_doi 10.1039/b718429h
_journal_volume 32
_journal_year 2008
_chemical_formula_sum 'C86 H118 Ga2 Hf O'
_chemical_formula_weight 1485.74
_chemical_name_systematic
;
?
;
_space_group_IT_number 60
_symmetry_cell_setting orthorhombic
_symmetry_space_group_name_Hall '-P 2n 2ab'
_symmetry_space_group_name_H-M 'P b c n'
_atom_sites_solution_hydrogens geom
_atom_sites_solution_primary direct
_atom_sites_solution_secondary difmap
_audit_creation_method SHELXL-97
_cell_angle_alpha 90.00
_cell_angle_beta 90.00
_cell_angle_gamma 90.00
_cell_formula_units_Z 4
_cell_length_a 15.879(4)
_cell_length_b 17.556(4)
_cell_length_c 29.381(6)
_cell_measurement_reflns_used 5363
_cell_measurement_temperature 273(2)
_cell_measurement_theta_max 18.805
_cell_measurement_theta_min 2.216
_cell_volume 8191(3)
_computing_structure_refinement 'SHELXL-97 (Sheldrick, 1997)'
_computing_structure_solution 'SHELXS-97 (Sheldrick, 1990)'
_diffrn_ambient_temperature 273(2)
_diffrn_measured_fraction_theta_full 0.999
_diffrn_measured_fraction_theta_max 0.999
_diffrn_measurement_device_type 'BRUKER APEX II'
_diffrn_measurement_method OMEGA-SCAN
_diffrn_radiation_monochromator graphite
_diffrn_radiation_source 'fine-focus sealed tube'
_diffrn_radiation_type MoK\a
_diffrn_radiation_wavelength 0.71073
_diffrn_reflns_av_R_equivalents 0.1355
_diffrn_reflns_av_sigmaI/netI 0.0950
_diffrn_reflns_limit_h_max 14
_diffrn_reflns_limit_h_min -18
_diffrn_reflns_limit_k_max 20
_diffrn_reflns_limit_k_min -20
_diffrn_reflns_limit_l_max 34
_diffrn_reflns_limit_l_min -34
_diffrn_reflns_number 41723
_diffrn_reflns_theta_full 25.00
_diffrn_reflns_theta_max 25.00
_diffrn_reflns_theta_min 2.22
_diffrn_standards_decay_% 0
_diffrn_standards_interval_count 0
_diffrn_standards_interval_time 0
_diffrn_standards_number 0
_exptl_absorpt_coefficient_mu 1.958
_exptl_absorpt_correction_T_max 0.9084
_exptl_absorpt_correction_T_min 0.6955
_exptl_absorpt_correction_type multi-scan
_exptl_absorpt_process_details 'BRUKER SADABS'
_exptl_crystal_colour purple
_exptl_crystal_density_diffrn 1.205
_exptl_crystal_density_method 'not measured'
_exptl_crystal_description plate
_exptl_crystal_F_000 3104
_exptl_crystal_size_max 0.20
_exptl_crystal_size_mid 0.10
_exptl_crystal_size_min 0.05
_refine_diff_density_max 0.979
_refine_diff_density_min -2.310
_refine_diff_density_rms 0.113
_refine_ls_extinction_method none
_refine_ls_goodness_of_fit_ref 1.013
_refine_ls_hydrogen_treatment constr
_refine_ls_matrix_type full
_refine_ls_number_parameters 431
_refine_ls_number_reflns 7217
_refine_ls_number_restraints 141
_refine_ls_restrained_S_all 1.003
_refine_ls_R_factor_all 0.1602
_refine_ls_R_factor_gt 0.0614
_refine_ls_shift/su_max 0.000
_refine_ls_shift/su_mean 0.000
_refine_ls_structure_factor_coef Fsqd
_refine_ls_weighting_details 'calc w=1/[\s^2^(Fo^2^)+(0.0954P)^2^+34.2000P] where P=(Fo^2^+2Fc^2^)/3'
_refine_ls_weighting_scheme calc
_refine_ls_wR_factor_gt 0.1563
_refine_ls_wR_factor_ref 0.2307
_reflns_number_gt 3120
_reflns_number_total 7217
_reflns_threshold_expression >2sigma(I)
_cod_data_source_file b718429h.txt
_cod_data_source_block uga615
_cod_original_sg_symbol_H-M Pbcn
_cod_database_code 7051862

loop_
_symmetry_equiv_pos_as_xyz
'x, y, z'
'-x+1/2, -y+1/2, z+1/2'
'-x, y, -z+1/2'
'x+1/2, -y+1/2, -z'
'-x, -y, -z'
'x-1/2, y-1/2, -z-1/2'
'x, -y, z-1/2'
'-x-1/2, y-1/2, z'

loop_
_atom_site_label
_atom_site_type_symbol
_atom_site_fract_x
_atom_site_fract_y
_atom_site_fract_z
_atom_site_U_iso_or_equiv
_atom_site_adp_type
_atom_site_occupancy
_atom_site_symmetry_multiplicity
_atom_site_calc_flag
_atom_site_refinement_flags
_atom_site_disorder_assembly
_atom_site_disorder_group
Hf1 Hf 0.0000 0.21574(3) 0.7500 0.0524(2) Uani 1 2 d S . .
Ga1 Ga 0.00390(10) 0.12058(7) 0.68135(4) 0.0671(4) Uani 1 1 d . . .
C1 C 0.0129(7) 0.0602(6) 0.6230(3) 0.050(3) Uani 1 1 d . . .
C2 C -0.0543(7) 0.0153(6) 0.6081(4) 0.052(3) Uani 1 1 d . . .
C3 C -0.0473(8) -0.0343(7) 0.5729(4) 0.067(4) Uani 1 1 d . . .
H3 H -0.0930 -0.0641 0.5643 0.080 Uiso 1 1 calc R . .
C4 C 0.0306(7) -0.0404(7) 0.5490(4) 0.065(3) Uani 1 1 d . . .
H4 H 0.0367 -0.0748 0.5252 0.078 Uiso 1 1 calc R . .
C5 C 0.0963(7) 0.0056(7) 0.5618(4) 0.058(3) Uani 1 1 d . . .
H5 H 0.1469 0.0029 0.5459 0.070 Uiso 1 1 calc R . .
C6 C 0.0888(7) 0.0565(6) 0.5983(4) 0.052(3) Uani 1 1 d . . .
C7 C 0.1617(7) 0.1089(7) 0.6069(4) 0.054(3) Uani 1 1 d . . .
C8 C 0.1577(8) 0.1827(8) 0.5894(4) 0.069(4) Uani 1 1 d . . .
C9 C 0.2296(9) 0.2295(7) 0.5955(5) 0.080(4) Uani 1 1 d . . .
H9 H 0.2282 0.2786 0.5836 0.096 Uiso 1 1 calc R . .
C10 C 0.2992(8) 0.2070(9) 0.6172(5) 0.075(4) Uani 1 1 d . . .
C11 C 0.2989(8) 0.1352(9) 0.6348(4) 0.074(4) Uani 1 1 d . . .
H11 H 0.3460 0.1192 0.6511 0.088 Uiso 1 1 calc R . .
C12 C 0.2318(8) 0.0841(7) 0.6299(4) 0.062(3) Uani 1 1 d . . .
C13 C 0.2403(8) 0.0054(8) 0.6483(5) 0.070(3) Uani 1 1 d . . .
H13 H 0.1843 -0.0181 0.6476 0.084 Uiso 1 1 calc R . .
C14 C 0.2992(9) -0.0448(8) 0.6202(6) 0.110(5) Uani 1 1 d . . .
H14A H 0.3010 -0.0950 0.6331 0.164 Uiso 1 1 calc R . .
H14B H 0.3548 -0.0232 0.6203 0.164 Uiso 1 1 calc R . .
H14C H 0.2789 -0.0476 0.5895 0.164 Uiso 1 1 calc R . .
C15 C 0.2723(11) 0.0005(9) 0.6972(5) 0.117(6) Uani 1 1 d . . .
H15A H 0.2742 -0.0519 0.7065 0.176 Uiso 1 1 calc R . .
H15B H 0.2350 0.0282 0.7169 0.176 Uiso 1 1 calc R . .
H15C H 0.3277 0.0220 0.6989 0.176 Uiso 1 1 calc R . .
C16 C 0.3752(11) 0.2621(11) 0.6223(7) 0.126(7) Uani 1 1 d . . .
H16 H 0.3514 0.3069 0.6071 0.151 Uiso 1 1 calc R . .
C17 C 0.4405(12) 0.2461(13) 0.5918(7) 0.170(10) Uani 1 1 d . . .
H17A H 0.4172 0.2294 0.5633 0.255 Uiso 1 1 calc R . .
H17B H 0.4757 0.2068 0.6041 0.255 Uiso 1 1 calc R . .
H17C H 0.4734 0.2912 0.5869 0.255 Uiso 1 1 calc R . .
C18 C 0.3849(12) 0.2917(12) 0.6652(7) 0.187(12) Uani 1 1 d . . .
H18A H 0.3305 0.3010 0.6783 0.280 Uiso 1 1 calc R . .
H18B H 0.4156 0.3388 0.6634 0.280 Uiso 1 1 calc R . .
H18C H 0.4153 0.2562 0.6838 0.280 Uiso 1 1 calc R . .
C19 C 0.0849(9) 0.2104(8) 0.5612(5) 0.084(4) Uani 1 1 d . . .
H19 H 0.0386 0.1741 0.5652 0.100 Uiso 1 1 calc R . .
C20 C 0.0534(13) 0.2876(10) 0.5762(7) 0.151(8) Uani 1 1 d . . .
H20A H 0.0064 0.3023 0.5577 0.227 Uiso 1 1 calc R . .
H20B H 0.0977 0.3244 0.5731 0.227 Uiso 1 1 calc R . .
H20C H 0.0362 0.2850 0.6075 0.227 Uiso 1 1 calc R . .
C21 C 0.1072(13) 0.2114(11) 0.5106(6) 0.146(8) Uani 1 1 d . . .
H21A H 0.0592 0.2277 0.4933 0.219 Uiso 1 1 calc R . .
H21B H 0.1234 0.1611 0.5011 0.219 Uiso 1 1 calc R . .
H21C H 0.1531 0.2459 0.5055 0.219 Uiso 1 1 calc R . .
C22 C -0.1409(7) 0.0254(7) 0.6300(4) 0.056(3) Uani 1 1 d . . .
C23 C -0.1927(9) 0.0836(9) 0.6141(5) 0.076(4) Uani 1 1 d . . .
C24 C -0.2724(9) 0.0899(9) 0.6325(5) 0.089(5) Uani 1 1 d . . .
H24 H -0.3077 0.1282 0.6219 0.107 Uiso 1 1 calc R . .
C25 C -0.3011(8) 0.0423(10) 0.6655(5) 0.087(5) Uani 1 1 d . . .
C26 C -0.2498(8) -0.0137(9) 0.6791(5) 0.079(4) Uani 1 1 d . . .
H26 H -0.2696 -0.0471 0.7012 0.095 Uiso 1 1 calc R . .
C27 C -0.1690(7) -0.0252(7) 0.6625(4) 0.066(3) Uani 1 1 d . . .
C28 C -0.1160(9) -0.0921(9) 0.6776(6) 0.099(5) Uani 1 1 d . . .
H28 H -0.0579 -0.0838 0.6674 0.119 Uiso 1 1 calc R . .
C29 C -0.1505(12) -0.1631(9) 0.6540(8) 0.156(9) Uani 1 1 d . . .
H29A H -0.1177 -0.2066 0.6627 0.234 Uiso 1 1 calc R . .
H29B H -0.1472 -0.1565 0.6216 0.234 Uiso 1 1 calc R . .
H29C H -0.2081 -0.1707 0.6627 0.234 Uiso 1 1 calc R . .
C30 C -0.1155(12) -0.1029(14) 0.7286(7) 0.176(11) Uani 1 1 d . . .
H30A H -0.0812 -0.1461 0.7362 0.265 Uiso 1 1 calc R . .
H30B H -0.1720 -0.1114 0.7391 0.265 Uiso 1 1 calc R . .
H30C H -0.0930 -0.0581 0.7429 0.265 Uiso 1 1 calc R . .
C31 C -0.3917(11) 0.0480(13) 0.6872(7) 0.131(7) Uani 1 1 d . . .
H31 H -0.3880 0.0146 0.7139 0.158 Uiso 1 1 calc R . .
C32 C -0.4022(13) 0.1261(13) 0.7075(9) 0.198(13) Uani 1 1 d . . .
H32A H -0.3537 0.1383 0.7256 0.297 Uiso 1 1 calc R . .
H32B H -0.4516 0.1269 0.7264 0.297 Uiso 1 1 calc R . .
H32C H -0.4081 0.1629 0.6836 0.297 Uiso 1 1 calc R . .
C33 C -0.4538(12) 0.0115(18) 0.6592(10) 0.252(17) Uani 1 1 d . . .
H33A H -0.4349 -0.0387 0.6513 0.378 Uiso 1 1 calc R . .
H33B H -0.4621 0.0408 0.6320 0.378 Uiso 1 1 calc R . .
H33C H -0.5060 0.0080 0.6756 0.378 Uiso 1 1 calc R . .
C34 C -0.1686(9) 0.1355(11) 0.5744(6) 0.097(5) Uani 1 1 d . . .
H34 H -0.1082 0.1279 0.5693 0.116 Uiso 1 1 calc R . .
C35 C -0.1803(15) 0.2211(11) 0.5842(7) 0.164(9) Uani 1 1 d . . .
H35A H -0.1499 0.2345 0.6113 0.246 Uiso 1 1 calc R . .
H35B H -0.2390 0.2319 0.5884 0.246 Uiso 1 1 calc R . .
H35C H -0.1591 0.2502 0.5591 0.246 Uiso 1 1 calc R . .
C36 C -0.2119(12) 0.1127(10) 0.5309(6) 0.134(7) Uani 1 1 d . . .
H36A H -0.1938 0.1456 0.5067 0.201 Uiso 1 1 calc R . .
H36B H -0.2717 0.1170 0.5346 0.201 Uiso 1 1 calc R . .
H36C H -0.1976 0.0610 0.5236 0.201 Uiso 1 1 calc R . .
C37 C -0.096(3) 0.323(2) 0.7435(17) 0.083(8) Uani 0.50 1 d PDU A 1
H37 H -0.0726 0.3712 0.7390 0.100 Uiso 0.50 1 calc PR A 1
C38 C -0.114(3) 0.290(3) 0.7865(13) 0.080(8) Uani 0.50 1 d PDU A 1
H38 H -0.1044 0.3105 0.8152 0.096 Uiso 0.50 1 calc PR A 1
C39 C -0.150(3) 0.217(3) 0.7751(17) 0.081(8) Uani 0.50 1 d PU A 1
H39 H -0.1691 0.1815 0.7960 0.097 Uiso 0.50 1 calc PR A 1
C40 C -0.152(3) 0.209(3) 0.7290(19) 0.082(8) Uani 0.50 1 d PU A 1
H40 H -0.1711 0.1657 0.7137 0.098 Uiso 0.50 1 calc PR A 1
C41 C -0.120(3) 0.273(3) 0.7089(16) 0.090(9) Uani 0.50 1 d PU A 1
H41 H -0.1158 0.2821 0.6778 0.108 Uiso 0.50 1 calc PR A 1
C37' C -0.103(3) 0.318(3) 0.7659(18) 0.087(8) Uani 0.50 1 d PDU B 2
H37' H -0.0856 0.3638 0.7787 0.105 Uiso 0.50 1 calc PR B 2
C38' C -0.134(3) 0.249(3) 0.7895(14) 0.084(8) Uani 0.50 1 d PU B 2
H38' H -0.1379 0.2421 0.8208 0.100 Uiso 0.50 1 calc PR B 2
C39' C -0.156(3) 0.196(3) 0.7564(18) 0.091(8) Uani 0.50 1 d PU B 2
H39' H -0.1781 0.1480 0.7624 0.109 Uiso 0.50 1 calc PR B 2
C40' C -0.142(4) 0.224(4) 0.7143(15) 0.088(9) Uani 0.50 1 d PU B 2
H40' H -0.1525 0.1997 0.6869 0.106 Uiso 0.50 1 calc PR B 2
C41' C -0.107(3) 0.298(3) 0.7193(17) 0.083(8) Uani 0.50 1 d PDU B 2
H41' H -0.0895 0.3290 0.6954 0.099 Uiso 0.50 1 calc PR B 2
O1 O 0.0000 0.5000 0.5000 0.150 Uiso 1 2 d S . .
C42 C -0.0738 0.4632 0.5124 0.160 Uiso 0.50 1 d P C 1
H42A H -0.1061 0.4767 0.4856 0.192 Uiso 0.50 1 calc PR C 1
H42B H -0.0548 0.4118 0.5060 0.192 Uiso 0.50 1 calc PR C 1
C43 C -0.1389 0.4442 0.5386 0.160 Uiso 0.50 1 d P C 1
H43A H -0.1736 0.4079 0.5229 0.240 Uiso 0.50 1 calc PR C 1
H43B H -0.1714 0.4889 0.5454 0.240 Uiso 0.50 1 calc PR C 1
H43C H -0.1186 0.4221 0.5664 0.240 Uiso 0.50 1 calc PR C 1
C42' C -0.0466 0.4513 0.4738 0.160 Uiso 0.50 1 d P C 2
H42C H -0.0139 0.4053 0.4692 0.192 Uiso 0.50 1 calc PR C 2
H42D H -0.0545 0.4747 0.4442 0.192 Uiso 0.50 1 calc PR C 2
C43' C -0.1241 0.4307 0.4901 0.160 Uiso 0.50 1 d P C 2
H43D H -0.1507 0.3967 0.4689 0.240 Uiso 0.50 1 calc PR C 2
H43E H -0.1583 0.4753 0.4938 0.240 Uiso 0.50 1 calc PR C 2
H43F H -0.1176 0.4057 0.5189 0.240 Uiso 0.50 1 calc PR C 2

loop_
_atom_site_aniso_label
_atom_site_aniso_U_11
_atom_site_aniso_U_22
_atom_site_aniso_U_33
_atom_site_aniso_U_23
_atom_site_aniso_U_13
_atom_site_aniso_U_12
Hf1 0.0665(4) 0.0463(3) 0.0444(3) 0.000 0.0061(5) 0.000
Ga1 0.0696(9) 0.0655(8) 0.0662(8) -0.0070(6) 0.0046(9) -0.0005(10)
C1 0.057(8) 0.042(5) 0.050(6) -0.010(5) -0.003(6) 0.004(6)
C2 0.050(7) 0.054(7) 0.052(7) -0.001(6) 0.004(6) -0.001(6)
C3 0.057(8) 0.070(9) 0.075(9) -0.005(7) -0.007(7) -0.019(7)
C4 0.058(7) 0.065(8) 0.070(8) -0.013(7) 0.013(6) 0.002(6)
C5 0.041(6) 0.070(8) 0.065(8) -0.004(7) 0.013(6) -0.002(6)
C6 0.050(7) 0.057(7) 0.051(7) -0.007(6) -0.008(6) 0.011(6)
C7 0.046(7) 0.057(8) 0.060(8) -0.006(7) 0.011(6) -0.012(6)
C8 0.056(8) 0.073(9) 0.079(9) 0.002(8) -0.001(7) -0.021(7)
C9 0.094(11) 0.060(9) 0.086(10) -0.005(7) 0.028(9) -0.022(8)
C10 0.050(8) 0.088(11) 0.087(10) -0.030(9) 0.007(7) -0.022(8)
C11 0.057(8) 0.092(11) 0.071(9) -0.018(8) 0.000(7) -0.001(8)
C12 0.057(8) 0.059(8) 0.070(9) -0.012(7) 0.009(7) -0.014(7)
C13 0.054(8) 0.082(9) 0.076(9) -0.002(8) 0.004(7) 0.001(7)
C14 0.091(11) 0.085(11) 0.153(16) -0.011(11) -0.002(11) 0.013(9)
C15 0.149(16) 0.102(12) 0.101(13) 0.021(11) -0.019(12) 0.006(12)
C16 0.092(13) 0.147(17) 0.138(17) -0.062(14) 0.025(12) -0.059(12)
C17 0.121(16) 0.22(2) 0.17(2) -0.039(18) 0.061(15) -0.119(17)
C18 0.136(17) 0.23(3) 0.19(2) -0.12(2) 0.028(16) -0.111(17)
C19 0.087(10) 0.065(9) 0.099(11) 0.022(8) -0.013(9) -0.011(8)
C20 0.143(17) 0.120(16) 0.19(2) -0.022(15) -0.075(17) 0.038(13)
C21 0.168(19) 0.18(2) 0.089(13) 0.013(13) -0.035(13) -0.043(15)
C22 0.042(6) 0.055(7) 0.070(8) -0.013(6) -0.004(6) -0.001(6)
C23 0.060(9) 0.094(11) 0.074(10) -0.006(9) -0.003(8) -0.004(9)
C24 0.067(10) 0.102(12) 0.098(11) -0.003(10) -0.003(9) 0.033(9)
C25 0.039(8) 0.126(14) 0.096(12) -0.010(11) 0.017(8) 0.002(9)
C26 0.051(8) 0.109(12) 0.079(10) -0.002(9) 0.008(8) -0.014(8)
C27 0.048(7) 0.069(8) 0.080(9) -0.001(7) 0.008(7) -0.007(6)
C28 0.060(9) 0.094(12) 0.142(15) 0.030(11) 0.032(9) 0.004(9)
C29 0.152(18) 0.074(12) 0.24(3) 0.010(15) 0.043(18) -0.014(12)
C30 0.118(16) 0.27(3) 0.144(17) 0.119(19) 0.017(14) 0.068(17)
C31 0.081(12) 0.16(2) 0.148(18) 0.007(15) 0.019(12) 0.039(13)
C32 0.16(2) 0.17(2) 0.26(3) 0.08(2) 0.14(2) 0.079(18)
C33 0.047(11) 0.40(5) 0.31(4) 0.08(3) -0.013(18) -0.03(2)
C34 0.063(10) 0.126(15) 0.102(13) 0.018(12) -0.005(9) 0.032(10)
C35 0.25(3) 0.115(18) 0.129(17) 0.037(14) 0.011(18) 0.012(18)
C36 0.159(18) 0.151(17) 0.093(13) 0.011(12) 0.023(13) 0.047(14)
C37 0.103(16) 0.082(13) 0.065(19) -0.007(15) 0.014(18) 0.034(12)
C38 0.095(17) 0.075(18) 0.069(13) -0.012(14) 0.034(15) 0.041(15)
C39 0.071(16) 0.104(18) 0.066(17) -0.007(16) 0.013(17) 0.016(15)
C40 0.057(15) 0.124(17) 0.064(18) 0.006(17) -0.004(18) -0.007(14)
C41 0.095(18) 0.11(2) 0.069(13) 0.002(14) -0.003(15) 0.002(17)
C37' 0.107(17) 0.084(15) 0.071(19) -0.009(16) 0.02(2) 0.042(14)
C38' 0.079(17) 0.10(2) 0.069(14) -0.004(15) 0.026(14) 0.035(17)
C39' 0.077(15) 0.121(16) 0.07(2) 0.006(15) 0.009(19) -0.003(14)
C40' 0.089(18) 0.106(19) 0.069(15) 0.008(16) -0.012(17) -0.002(16)
C41' 0.099(18) 0.081(18) 0.068(16) 0.003(15) -0.003(17) 0.026(15)

loop_
_atom_type_symbol
_atom_type_description
_atom_type_scat_dispersion_real
_atom_type_scat_dispersion_imag
_atom_type_scat_source
C C 0.0033 0.0016 'International Tables Vol C Tables 4.2.6.8 and 6.1.1.4'
H H 0.0000 0.0000 'International Tables Vol C Tables 4.2.6.8 and 6.1.1.4'
Ga Ga 0.2307 1.6083 'International Tables Vol C Tables 4.2.6.8 and 6.1.1.4'
Hf Hf -0.5830 6.1852 'International Tables Vol C Tables 4.2.6.8 and 6.1.1.4'
O O 0.0106 0.0060 'International Tables Vol C Tables 4.2.6.8 and 6.1.1.4'

loop_
_geom_angle_atom_site_label_1
_geom_angle_atom_site_label_2
_geom_angle_atom_site_label_3
_geom_angle
_geom_angle_site_symmetry_1
_geom_angle_site_symmetry_3
_geom_angle_publ_flag
C41' Hf1 C37 20.3(11) 3_556 3_556 ?
C41' Hf1 C37' 33.6(10) 3_556 3_556 ?
C37 Hf1 C37' 15.7(9) 3_556 3_556 ?
C41' Hf1 C40 41.8(15) 3_556 3_556 ?
C37 Hf1 C40 54.0(17) 3_556 3_556 ?
C37' Hf1 C40 56.1(17) 3_556 3_556 ?
C41' Hf1 C38 47.9(14) 3_556 3_556 ?
C37 Hf1 C38 33.6(9) 3_556 3_556 ?
C37' Hf1 C38 18.5(10) 3_556 3_556 ?
C40 Hf1 C38 55.0(15) 3_556 3_556 ?
C41' Hf1 C38' 55.3(14) 3_556 3_556 ?
C37 Hf1 C38' 47.1(12) 3_556 3_556 ?
C37' Hf1 C38' 34.7(12) 3_556 3_556 ?
C40 Hf1 C38' 45.6(15) 3_556 3_556 ?
C38 Hf1 C38' 18.4(11) 3_556 3_556 ?
C41' Hf1 C40' 33.5(13) 3_556 3_556 ?
C37 Hf1 C40' 49.6(15) 3_556 3_556 ?
C37' Hf1 C40' 55.6(17) 3_556 3_556 ?
C40 Hf1 C40' 12.4(12) 3_556 3_556 ?
C38 Hf1 C40' 59.3(17) 3_556 3_556 ?
C38' Hf1 C40' 53.8(15) 3_556 3_556 ?
C41' Hf1 C39 55.2(17) 3_556 3_556 ?
C37 Hf1 C39 54.2(16) 3_556 3_556 ?
C37' Hf1 C39 45.9(14) 3_556 3_556 ?
C40 Hf1 C39 31.7(12) 3_556 3_556 ?
C38 Hf1 C39 33.7(11) 3_556 3_556 ?
C38' Hf1 C39 17.1(11) 3_556 3_556 ?
C40' Hf1 C39 42.3(14) 3_556 3_556 ?
C41' Hf1 C41 13.3(12) 3_556 3_556 ?
C37 Hf1 C41 33.0(11) 3_556 3_556 ?
C37' Hf1 C41 44.3(14) 3_556 3_556 ?
C40 Hf1 C41 32.1(13) 3_556 3_556 ?
C38 Hf1 C41 55.4(14) 3_556 3_556 ?
C38' Hf1 C41 58.2(17) 3_556 3_556 ?
C40' Hf1 C41 21.7(14) 3_556 3_556 ?
C39 Hf1 C41 53.3(16) 3_556 3_556 ?
C41' Hf1 C39' 54.0(16) 3_556 3_556 ?
C37 Hf1 C39' 59.5(15) 3_556 3_556 ?
C37' Hf1 C39' 55.3(15) 3_556 3_556 ?
C40 Hf1 C39' 19.2(11) 3_556 3_556 ?
C38 Hf1 C39' 47.0(12) 3_556 3_556 ?
C38' Hf1 C39' 32.2(11) 3_556 3_556 ?
C40' Hf1 C39' 31.4(11) 3_556 3_556 ?
C39 Hf1 C39' 15.4(10) 3_556 3_556 ?
C41 Hf1 C39' 47.9(14) 3_556 3_556 ?
C41' Hf1 Ga1 130.9(11) 3_556 . ?
C37 Hf1 Ga1 122.7(10) 3_556 . ?
C37' Hf1 Ga1 107.6(13) 3_556 . ?
C40 Hf1 Ga1 97.8(11) 3_556 . ?
C38 Hf1 Ga1 89.2(12) 3_556 . ?
C38' Hf1 Ga1 76.7(11) 3_556 . ?
C40' Hf1 Ga1 110.0(12) 3_556 . ?
C39 Hf1 Ga1 75.9(11) 3_556 . ?
C41 Hf1 Ga1 128.1(14) 3_556 . ?
C39' Hf1 Ga1 80.3(12) 3_556 . ?
C41' Hf1 Ga1 96.4(12) 3_556 3_556 ?
C37 Hf1 Ga1 116.6(12) 3_556 3_556 ?
C37' Hf1 Ga1 128.5(11) 3_556 3_556 ?
C40 Hf1 Ga1 78.5(13) 3_556 3_556 ?
C38 Hf1 Ga1 133.4(10) 3_556 3_556 ?
C38' Hf1 Ga1 121.8(13) 3_556 3_556 ?
C40' Hf1 Ga1 74.7(13) 3_556 3_556 ?
C39 Hf1 Ga1 104.9(12) 3_556 3_556 ?
C41 Hf1 Ga1 84.4(11) 3_556 3_556 ?
C39' Hf1 Ga1 89.7(11) 3_556 3_556 ?
Ga1 Hf1 Ga1 100.76(6) . 3_556 ?
C1 Ga1 Hf1 171.6(3) . . ?
C2 C1 C6 117.9(9) . . ?
C2 C1 Ga1 120.4(8) . . ?
C6 C1 Ga1 121.4(8) . . ?
C3 C2 C1 122.5(10) . . ?
C3 C2 C22 118.0(10) . . ?
C1 C2 C22 119.5(10) . . ?
C2 C3 C4 119.7(11) . . ?
C5 C4 C3 118.7(11) . . ?
C6 C5 C4 121.4(11) . . ?
C5 C6 C1 119.7(10) . . ?
C5 C6 C7 117.0(10) . . ?
C1 C6 C7 123.1(10) . . ?
C12 C7 C8 120.8(11) . . ?
C12 C7 C6 120.9(11) . . ?
C8 C7 C6 118.2(11) . . ?
C7 C8 C9 117.1(13) . . ?
C7 C8 C19 122.6(12) . . ?
C9 C8 C19 120.0(13) . . ?
C10 C9 C8 123.7(13) . . ?
C9 C10 C11 116.9(12) . . ?
C9 C10 C16 120.4(16) . . ?
C11 C10 C16 122.8(15) . . ?
C10 C11 C12 123.7(13) . . ?
C7 C12 C11 117.7(12) . . ?
C7 C12 C13 123.1(12) . . ?
C11 C12 C13 119.2(13) . . ?
C12 C13 C14 113.1(12) . . ?
C12 C13 C15 115.1(12) . . ?
C14 C13 C15 105.8(12) . . ?
C18 C16 C17 125.6(18) . . ?
C18 C16 C10 114.2(15) . . ?
C17 C16 C10 112.9(14) . . ?
C8 C19 C21 111.2(14) . . ?
C8 C19 C20 112.5(13) . . ?
C21 C19 C20 110.6(14) . . ?
C27 C22 C23 120.9(12) . . ?
C27 C22 C2 120.5(10) . . ?
C23 C22 C2 118.4(11) . . ?
C24 C23 C22 118.0(14) . . ?
C24 C23 C34 118.8(14) . . ?
C22 C23 C34 123.0(13) . . ?
C23 C24 C25 122.6(14) . . ?
C26 C25 C24 117.5(13) . . ?
C26 C25 C31 118.7(16) . . ?
C24 C25 C31 123.8(16) . . ?
C25 C26 C27 124.4(14) . . ?
C22 C27 C26 116.7(12) . . ?
C22 C27 C28 121.6(11) . . ?
C26 C27 C28 121.7(13) . . ?
C27 C28 C30 113.1(14) . . ?
C27 C28 C29 107.4(14) . . ?
C30 C28 C29 110.5(16) . . ?
C33 C31 C32 124(2) . . ?
C33 C31 C25 111.4(18) . . ?
C32 C31 C25 108.6(17) . . ?
C36 C34 C23 112.0(15) . . ?
C36 C34 C35 111.3(15) . . ?
C23 C34 C35 114.1(15) . . ?
C41 C37 C38 110(4) . . ?
C37 C38 C39 104(4) . . ?
C40 C39 C38 110(4) . . ?
C39 C40 C41 109(5) . . ?
C40 C41 C37 108(5) . . ?
C41' C37' C38' 104(4) . . ?
C39' C38' C37' 108(4) . . ?
C40' C39' C38' 111(4) . . ?
C39' C40' C41' 108(4) . . ?
C37' C41' C40' 110(4) . . ?
C42' O1 C42' 180.0 5_566 . ?
C42' O1 C42 53.099(10) 5_566 5_566 ?
C42' O1 C42 126.901(10) . 5_566 ?
C42' O1 C42 126.901(10) 5_566 . ?
C42' O1 C42 53.099(10) . . ?
C42 O1 C42 180.0 5_566 . ?
C43 C42 O1 157.623(4) . . ?
O1 C42' C43' 117.031(11) . . ?

loop_
_geom_bond_atom_site_label_1
_geom_bond_atom_site_label_2
_geom_bond_distance
_geom_bond_site_symmetry_2
_geom_bond_publ_flag
Hf1 C41' 2.41(5) 3_556 ?
Hf1 C37 2.44(4) 3_556 ?
Hf1 C37' 2.48(4) 3_556 ?
Hf1 C40 2.49(5) 3_556 ?
Hf1 C38 2.47(3) 3_556 ?
Hf1 C38' 2.49(4) 3_556 ?
Hf1 C40' 2.49(6) 3_556 ?
Hf1 C39 2.49(5) 3_556 ?
Hf1 C41 2.48(5) 3_556 ?
Hf1 C39' 2.51(5) 3_556 ?
Hf1 Ga1 2.6199(13) . ?
Hf1 Ga1 2.6199(13) 3_556 ?
Ga1 C1 2.022(10) . ?
C1 C2 1.396(14) . ?
C1 C6 1.408(14) . ?
C2 C3 1.358(15) . ?
C2 C22 1.527(15) . ?
C3 C4 1.426(16) . ?
C4 C5 1.372(15) . ?
C5 C6 1.401(14) . ?
C6 C7 1.500(15) . ?
C7 C12 1.374(16) . ?
C7 C8 1.394(16) . ?
C8 C9 1.418(17) . ?
C8 C19 1.504(18) . ?
C9 C10 1.336(18) . ?
C10 C11 1.364(18) . ?
C10 C16 1.555(18) . ?
C11 C12 1.400(16) . ?
C12 C13 1.490(17) . ?
C13 C14 1.528(17) . ?
C13 C15 1.524(17) . ?
C16 C18 1.37(2) . ?
C16 C17 1.40(2) . ?
C19 C21 1.53(2) . ?
C19 C20 1.510(19) . ?
C22 C27 1.379(16) . ?
C22 C23 1.393(17) . ?
C23 C24 1.380(18) . ?
C23 C34 1.53(2) . ?
C24 C25 1.358(19) . ?
C25 C26 1.339(19) . ?
C25 C31 1.577(19) . ?
C26 C27 1.387(17) . ?
C27 C28 1.512(18) . ?
C28 C30 1.51(2) . ?
C28 C29 1.53(2) . ?
C31 C33 1.44(3) . ?
C31 C32 1.50(3) . ?
C34 C36 1.51(2) . ?
C34 C35 1.54(2) . ?
C37 C41 1.40(5) . ?
C37 C38 1.42(3) . ?
C38 C39 1.44(5) . ?
C39 C40 1.36(5) . ?
C40 C41 1.37(6) . ?
C37' C41' 1.41(4) . ?
C37' C38' 1.48(5) . ?
C38' C39' 1.39(5) . ?
C39' C40' 1.35(5) . ?
C40' C41' 1.41(6) . ?
O1 C42' 1.36788(18) 5_566 ?
O1 C42' 1.36789(17) . ?
O1 C42 1.3869(2) 5_566 ?
O1 C42 1.3869(2) . ?
C42 C43 1.3313(2) . ?
C42' C43' 1.3691(2) . ?
